data_8000403
loop_
_publ_author_name
'Takahashi, Yukihiro'
'Takehisa, Mika'
'Tanaka, Eri'
'Harada, Jun'
'Kumai, Reiji'
'Inabe, Tamotsu'

_publ_section_title
;
 Incorporating Spacer Molecules into the Tetrathiafulvalene-p-Chloranil
 Charge-Transfer Framework: Modulating the Neutral-Ionic Phase Transition.
;
_journal_name_full 'The journal of physical chemistry letters'
_journal_page_first 1336
_journal_paper_doi 10.1021/acs.jpclett.9b03847
_journal_year 2020
_chemical_formula_moiety 'C6 H4 S4, 3(C6 Cl4 O2), 2(C12 H10)'
_chemical_formula_sum 'C48 H24 Cl12 O6 S4'
_chemical_formula_weight 1250.31
_space_group_crystal_system triclinic
_space_group_IT_number 2
_space_group_name_Hall '-P 1'
_space_group_name_H-M_alt 'P -1'
_atom_sites_solution_hydrogens geom
_atom_sites_solution_primary dual
_audit_creation_date 2017-03-02
_audit_creation_method
;
Olex2 1.2
(compiled 2017.02.23 svn.r3390 for OlexSys, GUI svn.r5320)
;
_cell_angle_alpha 96.2006(16)
_cell_angle_beta 98.4849(17)
_cell_angle_gamma 93.0166(17)
_cell_formula_units_Z 1
_cell_length_a 7.3358(8)
_cell_length_b 7.7383(8)
_cell_length_c 21.822(2)
_cell_measurement_reflns_used 9938
_cell_measurement_temperature 300
_cell_measurement_theta_max 29.992
_cell_measurement_theta_min 2.65
_cell_volume 1215.1(2)
_computing_cell_refinement 'SAINT v8.34A (Bruker, 2013)'
_computing_data_collection 'Bruker APEX2 2014.1-1 (Bruker, 2014)'
_computing_data_reduction 'SAINT v8.34A (Bruker, 2013)'
_computing_molecular_graphics 'Olex2 (Dolomanov et al., 2009)'
_computing_publication_material 'Olex2 (Dolomanov et al., 2009)'
_computing_structure_refinement 'ShelXL (Sheldrick, 2015)'
_computing_structure_solution 'ShelXT (Sheldrick, 2015)'
_diffrn_ambient_temperature 300
_diffrn_detector_area_resol_mean 8.3333
_diffrn_measured_fraction_theta_full 1.000
_diffrn_measured_fraction_theta_max 0.996
_diffrn_measurement_device_type 'Bruker APEX-II CCD'
_diffrn_measurement_method '\f and \w scans'
_diffrn_radiation_type MoK\a
_diffrn_radiation_wavelength 0.71073
_diffrn_reflns_av_R_equivalents 0.0309
_diffrn_reflns_av_unetI/netI 0.0221
_diffrn_reflns_Laue_measured_fraction_full 1.000
_diffrn_reflns_Laue_measured_fraction_max 0.996
_diffrn_reflns_limit_h_max 10
_diffrn_reflns_limit_h_min -10
_diffrn_reflns_limit_k_max 10
_diffrn_reflns_limit_k_min -10
_diffrn_reflns_limit_l_max 30
_diffrn_reflns_limit_l_min -30
_diffrn_reflns_number 27372
_diffrn_reflns_point_group_measured_fraction_full 1.000
_diffrn_reflns_point_group_measured_fraction_max 0.996
_diffrn_reflns_theta_full 25.242
_diffrn_reflns_theta_max 30.004
_diffrn_reflns_theta_min 1.900
_diffrn_source 'rotating-anode X-ray tube'
_diffrn_standards_number 0
_exptl_absorpt_coefficient_mu 0.907
_exptl_absorpt_correction_T_max 0.8622
_exptl_absorpt_correction_T_min 0.7021
_exptl_absorpt_correction_type multi-scan
_exptl_absorpt_process_details
'SADABS-2014/4 (Bruker,2014/4) was used for absorption correction. wR2(int) was 0.1388 before and 0.0444 after correction. The Ratio of minimum to maximum transmission is 0.8143. The \l/2 correction factor is Not present.'
_exptl_crystal_colour black
_exptl_crystal_colour_primary black
_exptl_crystal_density_diffrn 1.709
_exptl_crystal_description block
_exptl_crystal_F_000 628
_exptl_crystal_size_max 0.53
_exptl_crystal_size_mid 0.12
_exptl_crystal_size_min 0.094
_refine_diff_density_max 0.514
_refine_diff_density_min -0.365
_refine_diff_density_rms 0.050
_refine_ls_extinction_method none
_refine_ls_goodness_of_fit_ref 1.027
_refine_ls_hydrogen_treatment constr
_refine_ls_matrix_type full
_refine_ls_number_parameters 316
_refine_ls_number_reflns 7080
_refine_ls_number_restraints 0
_refine_ls_restrained_S_all 1.027
_refine_ls_R_factor_all 0.0383
_refine_ls_R_factor_gt 0.0326
_refine_ls_shift/su_max 0.001
_refine_ls_shift/su_mean 0.000
_refine_ls_structure_factor_coef Fsqd
_refine_ls_weighting_details 'w=1/[\s^2^(Fo^2^)+(0.0439P)^2^+0.3673P] where P=(Fo^2^+2Fc^2^)/3'
_refine_ls_weighting_scheme calc
_refine_ls_wR_factor_gt 0.0871
_refine_ls_wR_factor_ref 0.0917
_reflns_Friedel_coverage 0.000
_reflns_number_gt 6157
_reflns_number_total 7080
_reflns_threshold_expression 'I > 2\s(I)'
_cod_data_source_file jz9b03847_si_002.cif
_cod_data_source_block (TTF)(Ace)2(CA)3_300K
_cod_database_code 8000403
_shelxl_version_number 2014/6
_shelx_space_group_comment
;
The symmetry employed for this shelxl refinement is uniquely defined
by the following loop, which should always be used as a source of
symmetry information in preference to the above space-group names.
They are only intended as comments.
;
_shelx_estimated_absorpt_t_max 0.920
_shelx_estimated_absorpt_t_min 0.645
_olex2_refinement_description
;
1. Fixed Uiso
 At 1.2 times of:
  All C(H) groups, All C(H,H) groups
2.a Secondary CH2 refined with riding coordinates:
 C23(H23A,H23B), C24(H24A,H24B)
2.b Aromatic/amide H refined with riding coordinates:
 C2(H2), C3(H3), C14(H14), C15(H15), C16(H16), C17(H17), C18(H18), C19(H19)
;
_olex2_submission_special_instructions 'No special instructions were received'

loop_
_space_group_symop_operation_xyz
'x, y, z'
'-x, -y, -z'

loop_
_atom_site_label
_atom_site_type_symbol
_atom_site_fract_x
_atom_site_fract_y
_atom_site_fract_z
_atom_site_U_iso_or_equiv
_atom_site_adp_type
_atom_site_occupancy
_atom_site_site_symmetry_order
_atom_site_calc_flag
_atom_site_refinement_flags_posn
S1 S 0.92763(5) 0.91480(5) 0.40012(2) 0.03969(9) Uani 1 1 d .
S2 S 0.88511(5) 0.74066(4) 0.51095(2) 0.04029(9) Uani 1 1 d .
C1 C 0.96053(18) 0.92809(15) 0.48138(6) 0.0316(2) Uani 1 1 d .
C2 C 0.8255(2) 0.7042(2) 0.38856(7) 0.0447(3) Uani 1 1 d .
H2 H 0.7847 0.6485 0.3486 0.054 Uiso 1 1 calc R
C3 C 0.8074(2) 0.62539(18) 0.43840(8) 0.0439(3) Uani 1 1 d .
H3 H 0.7547 0.5120 0.4346 0.053 Uiso 1 1 calc R
Cl1 Cl 0.32128(5) 0.63710(4) 0.43587(2) 0.04233(9) Uani 1 1 d .
Cl2 Cl 0.41080(5) 0.93995(5) 0.35420(2) 0.04372(9) Uani 1 1 d .
O1 O 0.40974(17) 0.75420(14) 0.56826(5) 0.0474(3) Uani 1 1 d .
C4 C 0.45410(17) 0.86446(15) 0.53721(6) 0.0311(2) Uani 1 1 d .
C5 C 0.41675(16) 0.83757(15) 0.46798(6) 0.0296(2) Uani 1 1 d .
C6 C 0.45528(17) 0.96415(16) 0.43345(5) 0.0301(2) Uani 1 1 d .
Cl3 Cl 0.18576(8) -0.02922(6) 0.08397(2) 0.06445(13) Uani 1 1 d .
Cl4 Cl 0.23847(10) 0.29025(8) 0.00761(2) 0.07944(18) Uani 1 1 d .
Cl5 Cl 0.55089(6) 0.68567(5) 0.21936(2) 0.05623(11) Uani 1 1 d .
Cl6 Cl 0.49241(6) 0.36587(5) 0.29597(2) 0.04833(10) Uani 1 1 d .
O2 O 0.30923(18) 0.06551(14) 0.21635(5) 0.0500(3) Uani 1 1 d .
O3 O 0.4096(2) 0.59691(16) 0.08764(6) 0.0631(4) Uani 1 1 d .
C7 C 0.33481(19) 0.18511(17) 0.18686(6) 0.0345(3) Uani 1 1 d .
C8 C 0.2769(2) 0.16991(18) 0.11820(7) 0.0384(3) Uani 1 1 d .
C9 C 0.3003(2) 0.3046(2) 0.08621(7) 0.0426(3) Uani 1 1 d .
C10 C 0.3887(2) 0.47585(18) 0.11673(7) 0.0414(3) Uani 1 1 d .
C11 C 0.45096(19) 0.48923(17) 0.18524(7) 0.0369(3) Uani 1 1 d .
C12 C 0.42613(18) 0.35484(17) 0.21746(6) 0.0341(2) Uani 1 1 d .
C13 C 0.8192(2) 0.14488(19) 0.19351(7) 0.0419(3) Uani 1 1 d .
C14 C 0.7304(3) 0.0573(2) 0.13915(8) 0.0517(4) Uani 1 1 d .
H14 H 0.6811 -0.0565 0.1379 0.062 Uiso 1 1 calc R
C15 C 0.7141(3) 0.1418(2) 0.08462(8) 0.0541(4) Uani 1 1 d .
H15 H 0.6526 0.0815 0.0475 0.065 Uiso 1 1 calc R
C16 C 0.7847(2) 0.3082(2) 0.08405(8) 0.0498(4) Uani 1 1 d .
H16 H 0.7711 0.3590 0.0471 0.060 Uiso 1 1 calc R
C17 C 0.9638(2) 0.5756(2) 0.14820(8) 0.0466(3) Uani 1 1 d .
H17 H 0.9603 0.6393 0.1143 0.056 Uiso 1 1 calc R
C18 C 1.0504(2) 0.6477(2) 0.20553(9) 0.0516(4) Uani 1 1 d .
H18 H 1.1045 0.7606 0.2098 0.062 Uiso 1 1 calc R
C19 C 1.0611(2) 0.5574(2) 0.25893(8) 0.0487(3) Uani 1 1 d .
H19 H 1.1209 0.6102 0.2975 0.058 Uiso 1 1 calc R
C20 C 0.98201(19) 0.39132(19) 0.25274(7) 0.0394(3) Uani 1 1 d .
C21 C 0.89307(19) 0.31648(18) 0.19364(7) 0.0363(3) Uani 1 1 d .
C22 C 0.8789(2) 0.40356(19) 0.13990(7) 0.0403(3) Uani 1 1 d .
C23 C 0.8610(3) 0.0959(2) 0.25910(8) 0.0517(4) Uani 1 1 d .
H23A H 0.9329 -0.0057 0.2599 0.062 Uiso 1 1 calc R
H23B H 0.7476 0.0707 0.2754 0.062 Uiso 1 1 calc R
C24 C 0.9726(2) 0.2566(2) 0.29782(8) 0.0520(4) Uani 1 1 d .
H24A H 0.9110 0.2998 0.3322 0.062 Uiso 1 1 calc R
H24B H 1.0956 0.2272 0.3145 0.062 Uiso 1 1 calc R

loop_
_atom_site_aniso_label
_atom_site_aniso_U_11
_atom_site_aniso_U_22
_atom_site_aniso_U_33
_atom_site_aniso_U_23
_atom_site_aniso_U_13
_atom_site_aniso_U_12
S1 0.04566(19) 0.03991(17) 0.03229(16) 0.00718(13) 0.00224(13) -0.00383(14)
S2 0.0488(2) 0.02855(15) 0.04366(18) 0.01158(13) 0.00559(15) -0.00634(13)
C1 0.0357(6) 0.0263(5) 0.0327(6) 0.0072(5) 0.0043(5) -0.0024(4)
C2 0.0420(7) 0.0408(7) 0.0458(8) -0.0080(6) 0.0002(6) -0.0039(6)
C3 0.0412(7) 0.0291(6) 0.0582(9) -0.0018(6) 0.0049(6) -0.0059(5)
Cl1 0.05049(19) 0.02873(14) 0.04402(18) -0.00052(12) 0.00266(14) -0.00921(13)
Cl2 0.0512(2) 0.05094(19) 0.02671(14) 0.00568(13) 0.00129(13) -0.00675(15)
O1 0.0666(7) 0.0369(5) 0.0386(5) 0.0145(4) 0.0065(5) -0.0122(5)
C4 0.0349(6) 0.0265(5) 0.0321(6) 0.0070(4) 0.0042(5) -0.0019(4)
C5 0.0308(6) 0.0247(5) 0.0323(5) 0.0030(4) 0.0028(4) -0.0017(4)
C6 0.0326(6) 0.0300(5) 0.0271(5) 0.0044(4) 0.0032(4) -0.0010(4)
Cl3 0.0873(3) 0.0463(2) 0.0532(2) -0.00317(18) 0.0026(2) -0.0140(2)
Cl4 0.1254(5) 0.0747(3) 0.0350(2) 0.0168(2) -0.0056(2) 0.0063(3)
Cl5 0.0645(3) 0.03474(17) 0.0680(3) 0.00145(17) 0.0125(2) -0.00675(16)
Cl6 0.0513(2) 0.0562(2) 0.03487(16) 0.00671(15) -0.00175(14) 0.00081(16)
O2 0.0685(7) 0.0375(5) 0.0455(6) 0.0163(4) 0.0080(5) -0.0022(5)
O3 0.0965(10) 0.0424(6) 0.0597(7) 0.0262(6) 0.0251(7) 0.0123(6)
C7 0.0376(6) 0.0324(6) 0.0353(6) 0.0092(5) 0.0069(5) 0.0061(5)
C8 0.0428(7) 0.0351(6) 0.0371(6) 0.0049(5) 0.0040(5) 0.0044(5)
C9 0.0524(8) 0.0439(7) 0.0331(6) 0.0110(6) 0.0043(6) 0.0101(6)
C10 0.0517(8) 0.0350(6) 0.0432(7) 0.0149(6) 0.0154(6) 0.0128(6)
C11 0.0382(7) 0.0295(6) 0.0449(7) 0.0062(5) 0.0100(5) 0.0047(5)
C12 0.0351(6) 0.0348(6) 0.0335(6) 0.0070(5) 0.0055(5) 0.0051(5)
C13 0.0473(8) 0.0378(7) 0.0462(7) 0.0134(6) 0.0164(6) 0.0122(6)
C14 0.0599(10) 0.0377(7) 0.0594(10) 0.0047(7) 0.0166(8) 0.0035(7)
C15 0.0613(10) 0.0555(9) 0.0436(8) -0.0004(7) 0.0061(7) 0.0044(8)
C16 0.0537(9) 0.0581(9) 0.0414(8) 0.0182(7) 0.0087(7) 0.0102(7)
C17 0.0455(8) 0.0419(7) 0.0580(9) 0.0228(7) 0.0121(7) 0.0080(6)
C18 0.0440(8) 0.0395(7) 0.0738(11) 0.0122(7) 0.0130(8) 0.0046(6)
C19 0.0409(8) 0.0496(8) 0.0542(9) 0.0013(7) 0.0056(7) 0.0059(6)
C20 0.0352(6) 0.0450(7) 0.0408(7) 0.0108(6) 0.0081(5) 0.0110(5)
C21 0.0355(6) 0.0371(6) 0.0401(7) 0.0118(5) 0.0100(5) 0.0107(5)
C22 0.0389(7) 0.0417(7) 0.0450(7) 0.0169(6) 0.0104(6) 0.0102(5)
C23 0.0683(11) 0.0446(8) 0.0503(9) 0.0218(7) 0.0195(8) 0.0156(7)
C24 0.0533(9) 0.0640(10) 0.0430(8) 0.0193(7) 0.0089(7) 0.0133(8)

loop_
_atom_type_symbol
_atom_type_description
_atom_type_scat_dispersion_real
_atom_type_scat_dispersion_imag
_atom_type_scat_source
C C 0.0033 0.0016 'International Tables Vol C Tables 4.2.6.8 and 6.1.1.4'
H H 0.0000 0.0000 'International Tables Vol C Tables 4.2.6.8 and 6.1.1.4'
O O 0.0106 0.0060 'International Tables Vol C Tables 4.2.6.8 and 6.1.1.4'
S S 0.1246 0.1234 'International Tables Vol C Tables 4.2.6.8 and 6.1.1.4'
Cl Cl 0.1484 0.1585 'International Tables Vol C Tables 4.2.6.8 and 6.1.1.4'

loop_
_geom_angle_atom_site_label_1
_geom_angle_atom_site_label_2
_geom_angle_atom_site_label_3
_geom_angle
_geom_angle_site_symmetry_1
_geom_angle_site_symmetry_3
C2 S1 C1 94.76(7) . .
C3 S2 C1 94.88(7) . .
S1 C1 S2 114.74(7) . .
C1 C1 S1 122.68(13) 2_776 .
C1 C1 S2 122.58(13) 2_776 .
S1 C2 H2 121.0 . .
C3 C2 S1 117.92(11) . .
C3 C2 H2 121.0 . .
S2 C3 H3 121.2 . .
C2 C3 S2 117.69(11) . .
C2 C3 H3 121.2 . .
O1 C4 C5 121.75(11) . .
O1 C4 C6 121.46(12) . 2_676
C5 C4 C6 116.77(10) . 2_676
C4 C5 Cl1 115.56(9) . .
C6 C5 Cl1 122.65(10) . .
C6 C5 C4 121.79(10) . .
C4 C6 Cl2 115.37(9) 2_676 .
C5 C6 Cl2 123.25(10) . .
C5 C6 C4 121.37(11) . 2_676
O2 C7 C8 121.68(13) . .
O2 C7 C12 121.51(13) . .
C12 C7 C8 116.81(11) . .
C7 C8 Cl3 115.70(10) . .
C9 C8 Cl3 123.00(12) . .
C9 C8 C7 121.29(13) . .
C8 C9 Cl4 122.33(12) . .
C8 C9 C10 122.15(13) . .
C10 C9 Cl4 115.48(11) . .
O3 C10 C9 121.88(15) . .
O3 C10 C11 121.71(15) . .
C9 C10 C11 116.41(11) . .
C10 C11 Cl5 115.80(10) . .
C12 C11 Cl5 122.67(12) . .
C12 C11 C10 121.52(13) . .
C7 C12 Cl6 115.27(9) . .
C11 C12 Cl6 122.94(11) . .
C11 C12 C7 121.78(12) . .
C14 C13 C21 118.99(14) . .
C14 C13 C23 132.85(15) . .
C21 C13 C23 108.16(14) . .
C13 C14 H14 120.5 . .
C13 C14 C15 118.93(16) . .
C15 C14 H14 120.5 . .
C14 C15 H15 118.6 . .
C16 C15 C14 122.73(16) . .
C16 C15 H15 118.6 . .
C15 C16 H16 120.0 . .
C15 C16 C22 119.96(15) . .
C22 C16 H16 120.0 . .
C18 C17 H17 119.8 . .
C18 C17 C22 120.36(15) . .
C22 C17 H17 119.8 . .
C17 C18 H18 118.7 . .
C17 C18 C19 122.60(15) . .
C19 C18 H18 118.7 . .
C18 C19 H19 120.6 . .
C20 C19 C18 118.76(16) . .
C20 C19 H19 120.6 . .
C19 C20 C21 118.77(14) . .
C19 C20 C24 133.13(15) . .
C21 C20 C24 108.06(13) . .
C13 C21 C22 123.21(14) . .
C20 C21 C13 113.09(13) . .
C20 C21 C22 123.70(14) . .
C16 C22 C17 128.00(14) . .
C21 C22 C16 116.18(14) . .
C21 C22 C17 115.81(14) . .
C13 C23 H23A 110.7 . .
C13 C23 H23B 110.7 . .
C13 C23 C24 105.31(13) . .
H23A C23 H23B 108.8 . .
C24 C23 H23A 110.7 . .
C24 C23 H23B 110.7 . .
C20 C24 C23 105.33(13) . .
C20 C24 H24A 110.7 . .
C20 C24 H24B 110.7 . .
C23 C24 H24A 110.7 . .
C23 C24 H24B 110.7 . .
H24A C24 H24B 108.8 . .

loop_
_geom_bond_atom_site_label_1
_geom_bond_atom_site_label_2
_geom_bond_distance
_geom_bond_site_symmetry_2
S1 C1 1.7450(13) .
S1 C2 1.7340(15) .
S2 C1 1.7461(13) .
S2 C3 1.7327(16) .
C1 C1 1.354(2) 2_776
C2 H2 0.9300 .
C2 C3 1.323(2) .
C3 H3 0.9300 .
Cl1 C5 1.7012(12) .
Cl2 C6 1.6999(12) .
O1 C4 1.2057(15) .
C4 C5 1.4848(17) .
C4 C6 1.4862(16) 2_676
C5 C6 1.3417(17) .
C6 C4 1.4863(16) 2_676
Cl3 C8 1.6956(14) .
Cl4 C9 1.6982(15) .
Cl5 C11 1.6970(14) .
Cl6 C12 1.7021(14) .
O2 C7 1.2050(16) .
O3 C10 1.2026(17) .
C7 C8 1.4858(19) .
C7 C12 1.4852(19) .
C8 C9 1.333(2) .
C9 C10 1.487(2) .
C10 C11 1.488(2) .
C11 C12 1.3361(19) .
C13 C14 1.357(2) .
C13 C21 1.407(2) .
C13 C23 1.512(2) .
C14 H14 0.9300 .
C14 C15 1.411(2) .
C15 H15 0.9300 .
C15 C16 1.365(3) .
C16 H16 0.9300 .
C16 C22 1.418(2) .
C17 H17 0.9300 .
C17 C18 1.363(3) .
C17 C22 1.421(2) .
C18 H18 0.9300 .
C18 C19 1.417(2) .
C19 H19 0.9300 .
C19 C20 1.367(2) .
C20 C21 1.405(2) .
C20 C24 1.515(2) .
C21 C22 1.4079(19) .
C23 H23A 0.9700 .
C23 H23B 0.9700 .
C23 C24 1.546(3) .
C24 H24A 0.9700 .
C24 H24B 0.9700 .

loop_
_geom_torsion_atom_site_label_1
_geom_torsion_atom_site_label_2
_geom_torsion_atom_site_label_3
_geom_torsion_atom_site_label_4
_geom_torsion
_geom_torsion_site_symmetry_1
_geom_torsion_site_symmetry_4
S1 C2 C3 S2 0.72(18) . .
C1 S1 C2 C3 -0.79(14) . .
C1 S2 C3 C2 -0.23(14) . .
C2 S1 C1 S2 0.60(9) . .
C2 S1 C1 C1 -179.84(16) . 2_776
C3 S2 C1 S1 -0.31(9) . .
C3 S2 C1 C1 -179.88(16) . 2_776
Cl1 C5 C6 Cl2 0.85(17) . .
Cl1 C5 C6 C4 -177.42(9) . 2_676
O1 C4 C5 Cl1 -3.99(18) . .
O1 C4 C5 C6 175.65(13) . .
C4 C5 C6 Cl2 -178.76(9) . .
C4 C5 C6 C4 3.0(2) . 2_676
C6 C4 C5 Cl1 177.52(9) 2_676 .
C6 C4 C5 C6 -2.8(2) 2_676 .
Cl3 C8 C9 Cl4 0.7(2) . .
Cl3 C8 C9 C10 -177.04(11) . .
Cl4 C9 C10 O3 2.1(2) . .
Cl4 C9 C10 C11 -177.61(11) . .
Cl5 C11 C12 Cl6 -0.19(18) . .
Cl5 C11 C12 C7 178.71(10) . .
O2 C7 C8 Cl3 -3.71(19) . .
O2 C7 C8 C9 177.80(15) . .
O2 C7 C12 Cl6 0.57(18) . .
O2 C7 C12 C11 -178.40(14) . .
O3 C10 C11 Cl5 0.5(2) . .
O3 C10 C11 C12 179.47(15) . .
C7 C8 C9 Cl4 179.07(11) . .
C7 C8 C9 C10 1.3(2) . .
C8 C7 C12 Cl6 -179.32(10) . .
C8 C7 C12 C11 1.71(19) . .
C8 C9 C10 O3 179.93(16) . .
C8 C9 C10 C11 0.3(2) . .
C9 C10 C11 Cl5 -179.81(11) . .
C9 C10 C11 C12 -0.9(2) . .
C10 C11 C12 Cl6 -179.06(10) . .
C10 C11 C12 C7 -0.2(2) . .
C12 C7 C8 Cl3 176.19(10) . .
C12 C7 C8 C9 -2.3(2) . .
C13 C14 C15 C16 0.3(3) . .
C13 C21 C22 C16 -0.1(2) . .
C13 C21 C22 C17 -179.11(13) . .
C13 C23 C24 C20 2.16(17) . .
C14 C13 C21 C20 -179.64(14) . .
C14 C13 C21 C22 0.4(2) . .
C14 C13 C23 C24 178.20(17) . .
C14 C15 C16 C22 -0.1(3) . .
C15 C16 C22 C17 178.83(16) . .
C15 C16 C22 C21 0.0(2) . .
C17 C18 C19 C20 0.2(2) . .
C18 C17 C22 C16 -179.51(16) . .
C18 C17 C22 C21 -0.7(2) . .
C18 C19 C20 C21 0.0(2) . .
C18 C19 C20 C24 177.43(16) . .
C19 C20 C21 C13 179.44(13) . .
C19 C20 C21 C22 -0.6(2) . .
C19 C20 C24 C23 -179.83(16) . .
C20 C21 C22 C16 179.86(13) . .
C20 C21 C22 C17 0.9(2) . .
C21 C13 C14 C15 -0.4(2) . .
C21 C13 C23 C24 -1.41(17) . .
C21 C20 C24 C23 -2.20(17) . .
C22 C17 C18 C19 0.2(2) . .
C23 C13 C14 C15 179.99(17) . .
C23 C13 C21 C20 0.03(17) . .
C23 C13 C21 C22 -179.96(13) . .
C24 C20 C21 C13 1.41(17) . .
C24 C20 C21 C22 -178.59(13) . .
